data_2223220
loop_
_publ_author_name
'Monadi, Niaz'
'Sheikhshoaie, Iran'
'Rezaeifard, Abdoreza'
'Stoeckli-Evans, Helen'

_publ_section_title
;{1,1'-[(2,2-Dimethylpropane-1,3-diyl)bis(nitrilomethylidyne)]di-2-naphtholato}dioxidomolybdenum(VI)
 dichloromethane 1.75-solvate
;
_journal_coeditor_code WM2248
_journal_issue 9
_journal_name_full 'Acta Crystallographica Section E'
_journal_page_first m1124
_journal_page_last m1125
_journal_paper_doi 10.1107/S1600536809032759
_journal_volume 65
_journal_year 2009
_chemical_formula_iupac '[Mo (C27 H24 N2 O2)O2], 1.75C H2 Cl2'
_chemical_formula_moiety 'C27 H24 Mo N2 O4, 1.75(C H2 Cl2)'
_chemical_formula_sum 'C28.75 H27.5 Cl3.5 Mo N2 O4'
_chemical_formula_weight 685.04
_chemical_name_systematic
;
{1,1'-[(2,2-Dimethylpropane-1,3-diyl)bis(nitrilomethylidyne)]di-2-
naphtholato}dioxidomolybdenum(VI) dichloromethane 1.75-solvate
;
_space_group_IT_number 15
_symmetry_cell_setting monoclinic
_symmetry_space_group_name_Hall '-C 2yc'
_symmetry_space_group_name_H-M 'C 1 2/c 1'
_atom_sites_solution_hydrogens geom
_atom_sites_solution_primary direct
_atom_sites_solution_secondary difmap
_audit_creation_method SHELXL-97
_cell_angle_alpha 90.00
_cell_angle_beta 112.861(7)
_cell_angle_gamma 90.00
_cell_formula_units_Z 8
_cell_length_a 27.6049(18)
_cell_length_b 10.7743(8)
_cell_length_c 21.6474(14)
_cell_measurement_reflns_used 7998
_cell_measurement_temperature 173(2)
_cell_measurement_theta_max 26.05
_cell_measurement_theta_min 2.00
_cell_volume 5932.7(8)
_computing_cell_refinement 'CELL in IPDS-I (Stoe & Cie, 2000)'
_computing_data_collection 'EXPOSE in IPDS-I (Stoe & Cie, 2000)'
_computing_data_reduction 'INTEGRATE in IPDS-I (Stoe & Cie, 2000)'
_computing_molecular_graphics 'PLATON (Spek, 2009) and Mercury (Macrae <i>et al.</i>,  2006)'
_computing_publication_material 'SHELXL97 (Sheldrick, 2008)'
_computing_structure_refinement 'SHELXL97 (Sheldrick, 2008)'
_computing_structure_solution 'SHELXS97 (Sheldrick, 2008)'
_diffrn_ambient_temperature 173(2)
_diffrn_measured_fraction_theta_full 0.954
_diffrn_measured_fraction_theta_max 0.944
_diffrn_measurement_device_type 'Stoe IPDS'
_diffrn_measurement_method '\f rotation'
_diffrn_radiation_monochromator graphite
_diffrn_radiation_source 'fine-focus sealed tube'
_diffrn_radiation_type MoK\a
_diffrn_radiation_wavelength 0.71073
_diffrn_reflns_av_R_equivalents 0.0239
_diffrn_reflns_av_sigmaI/netI 0.0179
_diffrn_reflns_limit_h_max 33
_diffrn_reflns_limit_h_min -33
_diffrn_reflns_limit_k_max 13
_diffrn_reflns_limit_k_min -13
_diffrn_reflns_limit_l_max 26
_diffrn_reflns_limit_l_min -26
_diffrn_reflns_number 21863
_diffrn_reflns_theta_full 25.00
_diffrn_reflns_theta_max 26.03
_diffrn_reflns_theta_min 2.15
_diffrn_standards_decay_% 0
_diffrn_standards_number 0
_exptl_absorpt_coefficient_mu 0.794
_exptl_absorpt_correction_T_max 0.864
_exptl_absorpt_correction_T_min 0.833
_exptl_absorpt_correction_type multi-scan
_exptl_absorpt_process_details '(MULscanABS in PLATON; Spek, 2009)'
_exptl_crystal_colour red
_exptl_crystal_density_diffrn 1.534
_exptl_crystal_density_method 'not measured'
_exptl_crystal_description block
_exptl_crystal_F_000 2780
_exptl_crystal_size_max 0.38
_exptl_crystal_size_mid 0.23
_exptl_crystal_size_min 0.18
_refine_diff_density_max 1.077
_refine_diff_density_min -0.829
_refine_ls_extinction_method none
_refine_ls_goodness_of_fit_ref 1.118
_refine_ls_hydrogen_treatment constr
_refine_ls_matrix_type full
_refine_ls_number_parameters 372
_refine_ls_number_reflns 5537
_refine_ls_number_restraints 0
_refine_ls_restrained_S_all 1.118
_refine_ls_R_factor_all 0.0423
_refine_ls_R_factor_gt 0.0353
_refine_ls_shift/su_max 0.001
_refine_ls_shift/su_mean 0.000
_refine_ls_structure_factor_coef Fsqd
_refine_ls_weighting_details 'w=1/[\s^2^(Fo^2^)+(0.0575P)^2^+13.6226P] where P=(Fo^2^+2Fc^2^)/3'
_refine_ls_weighting_scheme calc
_refine_ls_wR_factor_gt 0.0958
_refine_ls_wR_factor_ref 0.1061
_reflns_number_gt 4789
_reflns_number_total 5537
_reflns_threshold_expression I>2\s(I)
_cod_data_source_file wm2248.cif
_cod_data_source_block I
_cod_original_cell_volume 5932.7(7)
_cod_original_sg_symbol_H-M 'C 2/c'
_cod_original_formula_sum 'C28.75 H27.50 Cl3.50 Mo N2 O4'
_cod_database_code 2223220
_cod_database_fobs_code 2223220

loop_
_symmetry_equiv_pos_site_id
_symmetry_equiv_pos_as_xyz
1 x,y,z
2 -x,y,1/2-z
3 -x,-y,-z
4 x,-y,1/2+z
5 1/2+x,1/2+y,z
6 1/2-x,1/2+y,1/2-z
7 1/2-x,1/2-y,-z
8 1/2+x,1/2-y,1/2+z

loop_
_atom_site_aniso_label
_atom_site_aniso_U_11
_atom_site_aniso_U_22
_atom_site_aniso_U_33
_atom_site_aniso_U_12
_atom_site_aniso_U_13
_atom_site_aniso_U_23
Mo1 0.01890(10) 0.02040(10) 0.02160(10) -0.00100(10) 0.00800(10) -0.00150(10)
O1 0.0227(9) 0.0256(9) 0.0249(10) -0.0011(7) 0.0092(8) -0.0046(7)
O2 0.0215(9) 0.0231(9) 0.0287(10) 0.0001(7) 0.0103(8) 0.0010(8)
O3 0.0272(10) 0.0320(11) 0.0308(11) -0.0018(8) 0.0133(9) 0.0012(8)
O4 0.0278(10) 0.0257(10) 0.0315(11) -0.0013(8) 0.0086(9) -0.0053(8)
N1 0.0193(11) 0.0271(12) 0.0220(11) 0.0005(9) 0.0074(9) -0.0015(9)
N2 0.0246(11) 0.0235(11) 0.0205(11) 0.0036(9) 0.0097(10) 0.0005(9)
C1 0.0292(14) 0.0198(12) 0.0249(13) -0.0016(10) 0.0127(12) 0.0000(10)
C2 0.0312(15) 0.0290(15) 0.0301(15) 0.0010(12) 0.0058(13) -0.0057(12)
C3 0.0465(18) 0.0275(15) 0.0261(15) -0.0007(13) 0.0086(14) -0.0046(11)
C4 0.0446(17) 0.0215(13) 0.0280(14) -0.0004(12) 0.0196(14) 0.0005(11)
C5 0.060(2) 0.0229(14) 0.0318(16) -0.0016(13) 0.0254(16) -0.0004(12)
C6 0.062(2) 0.0243(14) 0.0428(18) 0.0024(14) 0.0375(18) 0.0004(13)
C7 0.0467(19) 0.0271(15) 0.0501(19) 0.0051(13) 0.0318(17) 0.0059(13)
C8 0.0372(16) 0.0276(14) 0.0352(16) 0.0024(12) 0.0212(14) 0.0019(12)
C9 0.0358(15) 0.0181(12) 0.0290(14) 0.0015(11) 0.0186(13) 0.0029(10)
C10 0.0277(14) 0.0205(12) 0.0243(13) -0.0003(10) 0.0107(12) 0.0001(10)
C11 0.0215(13) 0.0247(13) 0.0278(14) 0.0021(10) 0.0132(12) 0.0015(10)
C12 0.0224(13) 0.0310(14) 0.0203(13) 0.0046(11) 0.0038(11) -0.0023(11)
C13 0.0263(14) 0.0291(14) 0.0221(13) 0.0048(11) 0.0077(12) -0.0005(11)
C14 0.0271(14) 0.0318(14) 0.0206(13) 0.0033(11) 0.0094(12) 0.0012(11)
C15 0.0267(14) 0.0241(13) 0.0257(14) 0.0008(10) 0.0141(12) 0.0019(10)
C16 0.0222(13) 0.0257(13) 0.0243(13) 0.0024(10) 0.0104(11) -0.0016(10)
C17 0.0267(14) 0.0285(14) 0.0252(14) -0.0004(11) 0.0133(12) -0.0051(11)
C18 0.0350(16) 0.0318(15) 0.0327(16) -0.0036(12) 0.0180(14) -0.0024(12)
C19 0.0454(19) 0.0353(17) 0.0453(19) -0.0133(14) 0.0254(17) -0.0073(14)
C20 0.0330(17) 0.0463(19) 0.0472(19) -0.0173(14) 0.0188(16) -0.0143(15)
C21 0.0243(14) 0.0477(18) 0.0331(16) -0.0042(13) 0.0121(13) -0.0106(14)
C22 0.0216(13) 0.0359(15) 0.0274(14) -0.0016(11) 0.0116(12) -0.0072(12)
C23 0.0238(14) 0.0383(16) 0.0279(15) 0.0042(12) 0.0065(13) -0.0009(12)
C24 0.0261(14) 0.0284(14) 0.0283(14) 0.0043(11) 0.0106(12) 0.0036(11)
C25 0.0209(13) 0.0230(13) 0.0263(14) 0.0011(10) 0.0101(12) -0.0035(10)
C26 0.0378(17) 0.0294(15) 0.0369(17) 0.0023(13) 0.0145(14) 0.0008(12)
C27 0.0332(16) 0.0433(18) 0.0248(15) 0.0124(13) 0.0097(13) 0.0043(12)
Cl1A 0.150(2) 0.0683(11) 0.0748(11) -0.0216(12) 0.0309(13) -0.0188(9)
Cl2 0.0686(8) 0.1124(12) 0.0813(9) 0.0082(8) 0.0163(7) 0.0270(8)
C28 0.067(3) 0.073(3) 0.064(3) -0.009(2) 0.033(2) -0.027(2)
Cl1B 0.166(9) 0.060(4) 0.073(4) 0.011(5) 0.040(5) -0.022(3)
Cl3 0.0444(8) 0.150(2) 0.0799(12) 0.0113(10) 0.0225(8) -0.0222(12)
Cl4 0.0402(8) 0.157(2) 0.0875(13) 0.0037(10) 0.0105(8) 0.0133(13)
C29 0.057(4) 0.114(6) 0.100(6) -0.009(4) 0.038(4) -0.048(5)

loop_
_atom_site_type_symbol
_atom_site_label
_atom_site_fract_x
_atom_site_fract_y
_atom_site_fract_z
_atom_site_U_iso_or_equiv
_atom_site_thermal_displace_type
_atom_site_calc_flag
_atom_site_refinement_flags
_atom_site_occupancy
Mo Mo1 0.151950(10) 0.99201(2) 0.166050(10) 0.02030(10) Uani . . 1.000
O O1 0.11880(7) 0.83854(17) 0.10537(10) 0.0244(5) Uani . . 1.000
O O2 0.07965(7) 1.05359(17) 0.13420(10) 0.0243(5) Uani . . 1.000
O O3 0.17351(8) 1.04666(19) 0.10747(10) 0.0294(6) Uani . . 1.000
O O4 0.18137(8) 1.08694(18) 0.23387(10) 0.0292(6) Uani . . 1.000
N N1 0.21210(9) 0.8581(2) 0.20744(11) 0.0230(7) Uani . . 1.000
N N2 0.11991(9) 0.8840(2) 0.23353(11) 0.0226(6) Uani . . 1.000
C C1 0.14254(11) 0.7716(2) 0.07556(14) 0.0240(8) Uani . . 1.000
C C2 0.11155(12) 0.7170(3) 0.01261(15) 0.0320(9) Uani . . 1.000
C C3 0.13435(13) 0.6494(3) -0.02156(16) 0.0351(9) Uani . . 1.000
C C4 0.18908(13) 0.6260(3) 0.00395(15) 0.0297(9) Uani . . 1.000
C C5 0.21229(15) 0.5592(3) -0.03334(16) 0.0359(10) Uani . . 1.000
C C6 0.26506(15) 0.5380(3) -0.00885(17) 0.0378(10) Uani . . 1.000
C C7 0.29652(14) 0.5838(3) 0.05388(18) 0.0373(10) Uani . . 1.000
C C8 0.27554(13) 0.6506(3) 0.09176(16) 0.0312(9) Uani . . 1.000
C C9 0.22085(12) 0.6729(2) 0.06788(14) 0.0258(8) Uani . . 1.000
C C10 0.19693(11) 0.7471(2) 0.10402(14) 0.0240(8) Uani . . 1.000
C C11 0.22523(11) 0.7765(2) 0.17248(14) 0.0236(8) Uani . . 1.000
C C12 0.23835(11) 0.8489(3) 0.28089(14) 0.0259(8) Uani . . 1.000
C C13 0.20409(11) 0.7852(3) 0.31281(14) 0.0264(8) Uani . . 1.000
C C14 0.15487(11) 0.8626(3) 0.30383(14) 0.0265(8) Uani . . 1.000
C C15 0.07193(11) 0.8512(2) 0.21471(14) 0.0243(8) Uani . . 1.000
C C16 0.03019(11) 0.8852(3) 0.15189(14) 0.0237(8) Uani . . 1.000
C C17 -0.01851(11) 0.8180(3) 0.12751(14) 0.0258(8) Uani . . 1.000
C C18 -0.02482(13) 0.7013(3) 0.15323(16) 0.0317(9) Uani . . 1.000
C C19 -0.07116(14) 0.6372(3) 0.12614(18) 0.0396(11) Uani . . 1.000
C C20 -0.11356(13) 0.6855(3) 0.07190(19) 0.0412(11) Uani . . 1.000
C C21 -0.10943(12) 0.7981(3) 0.04577(16) 0.0347(9) Uani . . 1.000
C C22 -0.06213(11) 0.8663(3) 0.07250(15) 0.0277(8) Uani . . 1.000
C C23 -0.05656(12) 0.9810(3) 0.04395(16) 0.0311(9) Uani . . 1.000
C C24 -0.00985(11) 1.0411(3) 0.06555(15) 0.0276(8) Uani . . 1.000
C C25 0.03480(11) 0.9914(2) 0.11817(15) 0.0231(8) Uani . . 1.000
C C26 0.18840(13) 0.6549(3) 0.28459(17) 0.0347(9) Uani . . 1.000
C C27 0.23717(13) 0.7789(3) 0.38843(15) 0.0342(9) Uani . . 1.000
Cl Cl1A 0.11134(12) 0.36651(18) 0.28031(10) 0.1016(8) Uani . . 0.800
Cl Cl2 0.06716(6) 0.14580(16) 0.31642(8) 0.0913(6) Uani . . 1.000
C C28 0.0768(2) 0.2286(5) 0.2529(2) 0.0657(17) Uani . . 1.000
Cl Cl1B 0.0605(5) 0.3839(7) 0.2649(4) 0.102(4) Uani . . 0.200
Cl Cl3 0.02059(6) 0.4230(2) 0.09019(10) 0.0919(8) Uani . . 0.750
Cl Cl4 0.13068(6) 0.4167(3) 0.11352(11) 0.0993(8) Uani . . 0.750
C C29 0.0693(3) 0.3744(8) 0.0643(4) 0.088(3) Uani . . 0.750
H H2 0.07450 0.72800 -0.00560 0.0380 Uiso calc R 1.000
H H3 0.11280 0.61660 -0.06420 0.0420 Uiso calc R 1.000
H H5 0.19070 0.52830 -0.07640 0.0430 Uiso calc R 1.000
H H6 0.28020 0.49240 -0.03440 0.0450 Uiso calc R 1.000
H H7 0.33330 0.56880 0.07100 0.0450 Uiso calc R 1.000
H H8 0.29800 0.68190 0.13430 0.0370 Uiso calc R 1.000
H H11 0.25700 0.73220 0.19510 0.0280 Uiso calc R 1.000
H H12A 0.24750 0.93330 0.29990 0.0310 Uiso calc R 1.000
H H12B 0.27150 0.80150 0.29240 0.0310 Uiso calc R 1.000
H H14A 0.13480 0.81950 0.32670 0.0320 Uiso calc R 1.000
H H14B 0.16620 0.94380 0.32610 0.0320 Uiso calc R 1.000
H H15 0.06280 0.80030 0.24440 0.0290 Uiso calc R 1.000
H H18 0.00360 0.66670 0.19000 0.0380 Uiso calc R 1.000
H H19 -0.07450 0.55900 0.14440 0.0480 Uiso calc R 1.000
H H20 -0.14540 0.63980 0.05320 0.0490 Uiso calc R 1.000
H H21 -0.13860 0.83090 0.00930 0.0420 Uiso calc R 1.000
H H23 -0.08610 1.01640 0.00910 0.0370 Uiso calc R 1.000
H H24 -0.00690 1.11740 0.04530 0.0330 Uiso calc R 1.000
H H26A 0.22010 0.60530 0.29290 0.0520 Uiso calc R 1.000
H H26B 0.16780 0.65990 0.23620 0.0520 Uiso calc R 1.000
H H26C 0.16720 0.61560 0.30650 0.0520 Uiso calc R 1.000
H H27A 0.26850 0.72800 0.39650 0.0510 Uiso calc R 1.000
H H27B 0.24790 0.86290 0.40570 0.0510 Uiso calc R 1.000
H H27C 0.21620 0.74190 0.41130 0.0510 Uiso calc R 1.000
H H28A 0.09620 0.17560 0.23290 0.0790 Uiso calc . 0.800
H H28B 0.04210 0.24780 0.21730 0.0790 Uiso calc . 0.800
H H28C 0.11240 0.21750 0.25530 0.0790 Uiso . . 0.200
H H28D 0.05230 0.20120 0.20920 0.0790 Uiso . . 0.200
H H29A 0.06810 0.28270 0.06100 0.1060 Uiso calc . 0.750
H H29B 0.06140 0.40740 0.01870 0.1060 Uiso calc . 0.750

loop_
_atom_type_symbol
_atom_type_description
_atom_type_scat_dispersion_real
_atom_type_scat_dispersion_imag
_atom_type_scat_source
C C 0.0033 0.0016 'International Tables Vol C Tables 4.2.6.8 and 6.1.1.4'
H H 0.0000 0.0000 'International Tables Vol C Tables 4.2.6.8 and 6.1.1.4'
Cl Cl 0.1484 0.1585 'International Tables Vol C Tables 4.2.6.8 and 6.1.1.4'
Mo Mo -1.6832 0.6857 'International Tables Vol C Tables 4.2.6.8 and 6.1.1.4'
N N 0.0061 0.0033 'International Tables Vol C Tables 4.2.6.8 and 6.1.1.4'
O O 0.0106 0.0060 'International Tables Vol C Tables 4.2.6.8 and 6.1.1.4'

loop_
_geom_angle_atom_site_label_1
_geom_angle_atom_site_label_2
_geom_angle_atom_site_label_3
_geom_angle_site_symmetry_1
_geom_angle_site_symmetry_2
_geom_angle_site_symmetry_3
_geom_angle
_geom_angle_publ_flag
O1 Mo1 O2 . . . 84.79(8) no
O1 Mo1 O3 . . . 90.00(9) no
O1 Mo1 O4 . . . 163.25(9) no
O1 Mo1 N1 . . . 78.85(8) no
O1 Mo1 N2 . . . 79.39(8) no
O2 Mo1 O3 . . . 102.96(10) no
O2 Mo1 O4 . . . 100.28(10) no
O2 Mo1 N1 . . . 154.77(9) no
O2 Mo1 N2 . . . 78.68(9) no
O3 Mo1 O4 . . . 104.21(10) no
O3 Mo1 N1 . . . 96.16(10) no
O3 Mo1 N2 . . . 169.12(9) no
O4 Mo1 N1 . . . 90.65(9) no
O4 Mo1 N2 . . . 85.92(9) no
N1 Mo1 N2 . . . 79.52(9) no
Mo1 O1 C1 . . . 124.64(18) no
Mo1 O2 C25 . . . 129.78(16) no
Mo1 N1 C11 . . . 124.36(19) no
Mo1 N1 C12 . . . 118.61(18) no
C11 N1 C12 . . . 116.8(2) no
Mo1 N2 C14 . . . 118.55(19) no
Mo1 N2 C15 . . . 123.10(18) no
C14 N2 C15 . . . 118.0(2) no
O1 C1 C2 . . . 118.2(3) no
O1 C1 C10 . . . 122.9(2) no
C2 C1 C10 . . . 118.9(3) no
C1 C2 C3 . . . 120.7(3) no
C2 C3 C4 . . . 122.3(3) no
C3 C4 C5 . . . 121.5(3) no
C3 C4 C9 . . . 118.7(3) no
C5 C4 C9 . . . 119.8(3) no
C4 C5 C6 . . . 121.3(3) no
C5 C6 C7 . . . 119.3(3) no
C6 C7 C8 . . . 121.4(4) no
C7 C8 C9 . . . 120.5(3) no
C4 C9 C8 . . . 117.8(3) no
C4 C9 C10 . . . 119.2(3) no
C8 C9 C10 . . . 122.9(3) no
C1 C10 C9 . . . 120.0(3) no
C1 C10 C11 . . . 118.5(3) no
C9 C10 C11 . . . 120.5(3) no
N1 C11 C10 . . . 126.5(3) no
N1 C12 C13 . . . 112.7(2) no
C12 C13 C14 . . . 111.7(3) no
C12 C13 C26 . . . 111.1(3) no
C12 C13 C27 . . . 106.6(3) no
C14 C13 C26 . . . 110.4(3) no
C14 C13 C27 . . . 106.8(2) no
C26 C13 C27 . . . 110.2(3) no
N2 C14 C13 . . . 114.1(2) no
N2 C15 C16 . . . 125.4(3) no
C15 C16 C17 . . . 120.5(3) no
C15 C16 C25 . . . 120.0(3) no
C17 C16 C25 . . . 119.1(3) no
C16 C17 C18 . . . 123.1(3) no
C16 C17 C22 . . . 119.4(3) no
C18 C17 C22 . . . 117.5(3) no
C17 C18 C19 . . . 121.2(3) no
C18 C19 C20 . . . 120.7(3) no
C19 C20 C21 . . . 120.2(3) no
C20 C21 C22 . . . 120.5(3) no
C17 C22 C21 . . . 120.0(3) no
C17 C22 C23 . . . 119.0(3) no
C21 C22 C23 . . . 121.0(3) no
C22 C23 C24 . . . 121.1(3) no
C23 C24 C25 . . . 120.7(3) no
O2 C25 C16 . . . 123.0(3) no
O2 C25 C24 . . . 116.7(2) no
C16 C25 C24 . . . 120.3(3) no
C1 C2 H2 . . . 120.00 no
C3 C2 H2 . . . 120.00 no
C2 C3 H3 . . . 119.00 no
C4 C3 H3 . . . 119.00 no
C4 C5 H5 . . . 119.00 no
C6 C5 H5 . . . 119.00 no
C5 C6 H6 . . . 120.00 no
C7 C6 H6 . . . 120.00 no
C6 C7 H7 . . . 119.00 no
C8 C7 H7 . . . 119.00 no
C7 C8 H8 . . . 120.00 no
C9 C8 H8 . . . 120.00 no
N1 C11 H11 . . . 117.00 no
C10 C11 H11 . . . 117.00 no
N1 C12 H12A . . . 109.00 no
N1 C12 H12B . . . 109.00 no
C13 C12 H12A . . . 109.00 no
C13 C12 H12B . . . 109.00 no
H12A C12 H12B . . . 108.00 no
N2 C14 H14A . . . 109.00 no
N2 C14 H14B . . . 109.00 no
C13 C14 H14A . . . 109.00 no
C13 C14 H14B . . . 109.00 no
H14A C14 H14B . . . 108.00 no
N2 C15 H15 . . . 117.00 no
C16 C15 H15 . . . 117.00 no
C17 C18 H18 . . . 119.00 no
C19 C18 H18 . . . 119.00 no
C18 C19 H19 . . . 120.00 no
C20 C19 H19 . . . 120.00 no
C19 C20 H20 . . . 120.00 no
C21 C20 H20 . . . 120.00 no
C20 C21 H21 . . . 120.00 no
C22 C21 H21 . . . 120.00 no
C22 C23 H23 . . . 119.00 no
C24 C23 H23 . . . 119.00 no
C23 C24 H24 . . . 120.00 no
C25 C24 H24 . . . 120.00 no
C13 C26 H26A . . . 110.00 no
C13 C26 H26B . . . 110.00 no
C13 C26 H26C . . . 109.00 no
H26A C26 H26B . . . 109.00 no
H26A C26 H26C . . . 109.00 no
H26B C26 H26C . . . 109.00 no
C13 C27 H27A . . . 109.00 no
C13 C27 H27B . . . 109.00 no
C13 C27 H27C . . . 109.00 no
H27A C27 H27B . . . 109.00 no
H27A C27 H27C . . . 110.00 no
H27B C27 H27C . . . 109.00 no
Cl1A C28 Cl2 . . . 113.5(2) no
Cl1B C28 Cl2 . . . 104.0(4) no
Cl1A C28 H28A . . . 109.00 no
Cl1A C28 H28B . . . 109.00 no
Cl2 C28 H28A . . . 109.00 no
Cl2 C28 H28B . . . 109.00 no
Cl2 C28 H28C . . . 111.00 no
Cl2 C28 H28D . . . 111.00 no
Cl1B C28 H28C . . . 115.00 no
Cl1B C28 H28D . . . 108.00 no
H28A C28 H28B . . . 108.00 no
H28C C28 H28D . . . 109.00 no
Cl3 C29 Cl4 . . . 115.7(5) no
Cl3 C29 H29A . . . 109.00 no
Cl3 C29 H29B . . . 108.00 no
Cl4 C29 H29A . . . 108.00 no
Cl4 C29 H29B . . . 108.00 no
H29A C29 H29B . . . 107.00 no

loop_
_geom_bond_atom_site_label_1
_geom_bond_atom_site_label_2
_geom_bond_site_symmetry_1
_geom_bond_site_symmetry_2
_geom_bond_distance
_geom_bond_publ_flag
Mo1 O1 . . 2.0888(19) y
Mo1 O2 . . 1.957(2) y
Mo1 O3 . . 1.702(2) y
Mo1 O4 . . 1.713(2) y
Mo1 N1 . . 2.118(2) y
Mo1 N2 . . 2.297(2) y
Cl1A C28 . . 1.741(6) no
Cl1B C28 . . 1.778(10) no
Cl2 C28 . . 1.744(5) no
Cl3 C29 . . 1.727(9) no
Cl4 C29 . . 1.677(9) no
O1 C1 . . 1.302(3) no
O2 C25 . . 1.330(4) no
N1 C12 . . 1.472(4) no
N1 C11 . . 1.300(4) no
N2 C14 . . 1.470(4) no
N2 C15 . . 1.275(4) no
C1 C10 . . 1.409(4) no
C1 C2 . . 1.425(4) no
C2 C3 . . 1.355(5) no
C3 C4 . . 1.415(5) no
C4 C5 . . 1.408(5) no
C4 C9 . . 1.413(4) no
C5 C6 . . 1.362(6) no
C6 C7 . . 1.388(5) no
C7 C8 . . 1.377(5) no
C8 C9 . . 1.413(5) no
C9 C10 . . 1.445(4) no
C10 C11 . . 1.417(4) no
C12 C13 . . 1.533(4) no
C13 C26 . . 1.525(5) no
C13 C27 . . 1.535(4) no
C13 C14 . . 1.541(5) no
C15 C16 . . 1.447(4) no
C16 C25 . . 1.389(4) no
C16 C17 . . 1.435(5) no
C17 C18 . . 1.413(5) no
C17 C22 . . 1.423(4) no
C18 C19 . . 1.369(5) no
C19 C20 . . 1.397(5) no
C20 C21 . . 1.362(5) no
C21 C22 . . 1.412(5) no
C22 C23 . . 1.417(5) no
C23 C24 . . 1.354(5) no
C24 C25 . . 1.419(4) no
C2 H2 . . 0.9500 no
C3 H3 . . 0.9500 no
C5 H5 . . 0.9500 no
C6 H6 . . 0.9500 no
C7 H7 . . 0.9500 no
C8 H8 . . 0.9500 no
C11 H11 . . 0.9500 no
C12 H12A . . 0.9900 no
C12 H12B . . 0.9900 no
C14 H14B . . 0.9900 no
C14 H14A . . 0.9900 no
C15 H15 . . 0.9500 no
C18 H18 . . 0.9500 no
C19 H19 . . 0.9500 no
C20 H20 . . 0.9500 no
C21 H21 . . 0.9500 no
C23 H23 . . 0.9500 no
C24 H24 . . 0.9500 no
C26 H26C . . 0.9800 no
C26 H26B . . 0.9800 no
C26 H26A . . 0.9800 no
C27 H27A . . 0.9800 no
C27 H27B . . 0.9800 no
C27 H27C . . 0.9800 no
C28 H28A . . 0.9900 no
C28 H28D . . 0.9700 no
C28 H28B . . 0.9900 no
C28 H28C . . 0.9700 no
C29 H29A . . 0.9900 no
C29 H29B . . 0.9900 no

loop_
_geom_hbond_atom_site_label_D
_geom_hbond_atom_site_label_H
_geom_hbond_atom_site_label_A
_geom_hbond_site_symmetry_A
_geom_hbond_distance_DH
_geom_hbond_distance_HA
_geom_hbond_distance_DA
_geom_hbond_angle_DHA
_geom_hbond_publ_flag
C6 H6 O3 7_565 0.95 2.43 3.328(5) 159 yes
C11 H11 O4 6_545 0.95 2.38 3.297(3) 161 yes
C12 H12A O4 . 0.99 2.47 2.974(4) 111 yes
C27 H27A O3 6_545 0.98 2.55 3.490(4) 161 yes
C28 H28A O2 1_545 0.99 2.40 3.213(5) 139 yes
C28 H28A O4 1_545 0.99 2.53 3.429(6) 151 yes

loop_
_geom_torsion_atom_site_label_1
_geom_torsion_atom_site_label_2
_geom_torsion_atom_site_label_3
_geom_torsion_atom_site_label_4
_geom_torsion_site_symmetry_1
_geom_torsion_site_symmetry_2
_geom_torsion_site_symmetry_3
_geom_torsion_site_symmetry_4
_geom_torsion
_geom_torsion_publ_flag
O2 Mo1 O1 C1 . . . . 149.5(2) no
O3 Mo1 O1 C1 . . . . 46.5(2) no
N1 Mo1 O1 C1 . . . . -49.8(2) no
N2 Mo1 O1 C1 . . . . -131.1(2) no
O1 Mo1 O2 C25 . . . . 33.1(2) no
O3 Mo1 O2 C25 . . . . 121.9(2) no
O4 Mo1 O2 C25 . . . . -130.7(2) no
N1 Mo1 O2 C25 . . . . -16.4(4) no
N2 Mo1 O2 C25 . . . . -47.1(2) no
O1 Mo1 N1 C11 . . . . 37.9(2) no
O1 Mo1 N1 C12 . . . . -137.0(2) no
O2 Mo1 N1 C11 . . . . 88.4(3) no
O2 Mo1 N1 C12 . . . . -86.5(3) no
O3 Mo1 N1 C11 . . . . -50.9(2) no
O3 Mo1 N1 C12 . . . . 134.2(2) no
O4 Mo1 N1 C11 . . . . -155.3(2) no
O4 Mo1 N1 C12 . . . . 29.9(2) no
N2 Mo1 N1 C11 . . . . 119.0(2) no
N2 Mo1 N1 C12 . . . . -55.9(2) no
O1 Mo1 N2 C14 . . . . 131.0(2) no
O1 Mo1 N2 C15 . . . . -55.5(2) no
O2 Mo1 N2 C14 . . . . -142.3(2) no
O2 Mo1 N2 C15 . . . . 31.3(2) no
O4 Mo1 N2 C14 . . . . -40.9(2) no
O4 Mo1 N2 C15 . . . . 132.6(2) no
N1 Mo1 N2 C14 . . . . 50.5(2) no
N1 Mo1 N2 C15 . . . . -136.0(2) no
Mo1 O1 C1 C2 . . . . -147.8(2) no
Mo1 O1 C1 C10 . . . . 34.8(3) no
Mo1 O2 C25 C16 . . . . 35.8(4) no
Mo1 O2 C25 C24 . . . . -146.5(2) no
Mo1 N1 C11 C10 . . . . -11.9(4) no
C12 N1 C11 C10 . . . . 163.0(3) no
Mo1 N1 C12 C13 . . . . 75.1(3) no
C11 N1 C12 C13 . . . . -100.2(3) no
Mo1 N2 C14 C13 . . . . -61.8(3) no
C15 N2 C14 C13 . . . . 124.3(3) no
Mo1 N2 C15 C16 . . . . -5.7(4) no
C14 N2 C15 C16 . . . . 167.9(3) no
O1 C1 C2 C3 . . . . 178.1(3) no
C10 C1 C2 C3 . . . . -4.4(4) no
O1 C1 C10 C9 . . . . -179.4(2) no
O1 C1 C10 C11 . . . . 12.0(4) no
C2 C1 C10 C9 . . . . 3.1(4) no
C2 C1 C10 C11 . . . . -165.4(2) no
C1 C2 C3 C4 . . . . 2.2(5) no
C2 C3 C4 C5 . . . . -177.8(3) no
C2 C3 C4 C9 . . . . 1.2(5) no
C3 C4 C5 C6 . . . . 179.3(3) no
C9 C4 C5 C6 . . . . 0.4(5) no
C3 C4 C9 C8 . . . . -178.7(3) no
C3 C4 C9 C10 . . . . -2.4(4) no
C5 C4 C9 C8 . . . . 0.3(4) no
C5 C4 C9 C10 . . . . 176.6(3) no
C4 C5 C6 C7 . . . . -0.4(5) no
C5 C6 C7 C8 . . . . -0.3(5) no
C6 C7 C8 C9 . . . . 0.9(5) no
C7 C8 C9 C4 . . . . -0.9(4) no
C7 C8 C9 C10 . . . . -177.1(3) no
C4 C9 C10 C1 . . . . 0.2(4) no
C4 C9 C10 C11 . . . . 168.5(3) no
C8 C9 C10 C1 . . . . 176.3(3) no
C8 C9 C10 C11 . . . . -15.4(4) no
C1 C10 C11 N1 . . . . -23.9(4) no
C9 C10 C11 N1 . . . . 167.7(3) no
N1 C12 C13 C14 . . . . -65.6(3) no
N1 C12 C13 C26 . . . . 58.2(3) no
N1 C12 C13 C27 . . . . 178.2(2) no
C12 C13 C14 N2 . . . . 60.7(3) no
C26 C13 C14 N2 . . . . -63.5(3) no
C27 C13 C14 N2 . . . . 176.8(3) no
N2 C15 C16 C17 . . . . 163.0(3) no
N2 C15 C16 C25 . . . . -23.8(4) no
C15 C16 C17 C18 . . . . -14.9(5) no
C15 C16 C17 C22 . . . . 168.7(3) no
C25 C16 C17 C18 . . . . 171.9(3) no
C25 C16 C17 C22 . . . . -4.6(4) no
C15 C16 C25 O2 . . . . 12.1(4) no
C15 C16 C25 C24 . . . . -165.6(3) no
C17 C16 C25 O2 . . . . -174.6(3) no
C17 C16 C25 C24 . . . . 7.7(4) no
C16 C17 C18 C19 . . . . -176.5(3) no
C22 C17 C18 C19 . . . . 0.1(5) no
C16 C17 C22 C21 . . . . 176.7(3) no
C16 C17 C22 C23 . . . . -1.1(5) no
C18 C17 C22 C21 . . . . 0.1(5) no
C18 C17 C22 C23 . . . . -177.8(3) no
C17 C18 C19 C20 . . . . 0.3(6) no
C18 C19 C20 C21 . . . . -0.8(6) no
C19 C20 C21 C22 . . . . 0.9(5) no
C20 C21 C22 C17 . . . . -0.6(5) no
C20 C21 C22 C23 . . . . 177.3(3) no
C17 C22 C23 C24 . . . . 3.9(5) no
C21 C22 C23 C24 . . . . -174.0(3) no
C22 C23 C24 C25 . . . . -0.8(5) no
C23 C24 C25 O2 . . . . 177.1(3) no
C23 C24 C25 C16 . . . . -5.1(5) no
